data_4061077
loop_
_publ_author_name
'Nishibayashi, Yoshiaki'
'Imajima, Hiroaki'
'Onodera, Gen'
'Inada, Youichi'
'Hidai, Masanobu'
'Uemura, Sakae'

_publ_section_title
;
 Preparation of Alkanechalcogenolate- and Benzenechalcogenolate-Bridged
 Diruthenium Complexes and Their Catalytic Activity toward Propargylation
 of Acetone with Propargylic Alcohol
;
_journal_coden_ASTM ORGND7
_journal_issue 21
_journal_name_full Organometallics
_journal_page_first 5100
_journal_page_last 5103
_journal_paper_doi 10.1021/om049475f
_journal_volume 23
_journal_year 2004
_chemical_formula_moiety 'C22 H13 Cl2 Ru2 Se2 '
_chemical_formula_sum 'C22 H13 Cl2 Ru2 Se2'
_chemical_formula_weight 708.31
_space_group_IT_number 14
_symmetry_cell_setting monoclinic
_symmetry_space_group_name_Hall '-P 2yn'
_symmetry_space_group_name_H-M 'P 1 21/n 1'
_cell_angle_alpha 90
_cell_angle_beta 104.324(3)
_cell_angle_gamma 90
_cell_formula_units_Z 2
_cell_length_a 8.6848(6)
_cell_length_b 15.534(2)
_cell_length_c 9.3758(9)
_cell_measurement_temperature 296.1
_cell_volume 1225.6(2)
_exptl_crystal_density_diffrn 1.919
_cod_original_sg_symbol_H-M 'P 21/n'
_cod_original_formula_sum 'C22 H13 Cl2 Ru2 Se2 '
_cod_database_code 4061077

loop_
_symmetry_equiv_pos_site_id
_symmetry_equiv_pos_as_xyz
1 +X,+Y,+Z
2 1/2-X,1/2+Y,1/2-Z
3 -X,-Y,-Z
4 1/2+X,1/2-Y,1/2+Z

loop_
_atom_site_label
_atom_site_type_symbol
_atom_site_fract_x
_atom_site_fract_y
_atom_site_fract_z
_atom_site_U_iso_or_equiv
_atom_site_adp_type
_atom_site_occupancy
_atom_site_symmetry_multiplicity
_atom_site_calc_flag
_atom_site_refinement_flags
_atom_site_disorder_assembly
_atom_site_disorder_group
Ru(1) Ru 0.0191 0.0589 0.1242 0.0300(2) Uani 1.00 1 d . . .
Se(1) Se -0.1306 0.0851 -0.1276 0.0402(3) Uani 1.00 1 d . . .
Cl(1) Cl -0.2026 -0.0173 0.1860 0.0486(9) Uani 1.00 1 d . . .
C(4) C 0.1082 0.1913 0.1167 0.038(3) Uani 1.00 1 d . . .
C(10) C -0.1646 0.2378 0.1751 0.048(4) Uani 1.00 1 d . . .
C(2) C 0.2029 0.1052 0.3227 0.036(3) Uani 1.00 1 d . . .
C(5) C -0.0095 0.1900 0.2007 0.037(3) Uani 1.00 1 d . . .
C(1) C 0.0540 0.1366 0.3281 0.037(3) Uani 1.00 1 d . . .
C(7) C 0.3115 0.0548 0.4379 0.049(4) Uani 1.00 1 d . . .
C(9) C 0.1006 0.2481 -0.0121 0.052(4) Uani 1.00 1 d . . .
C(8) C 0.3927 0.1361 0.1448 0.053(4) Uani 1.00 1 d . . .
C(11) C -0.3606 0.0852 -0.1347 0.061(4) Uani 1.00 1 d . . .
C(3) C 0.2377 0.1395 0.1870 0.038(3) Uani 1.00 1 d . . .
C(6) C -0.0247 0.1244 0.4527 0.050(4) Uani 1.00 1 d . . .
H(1) H 0.0410 0.1477 0.5405 0.063 Uiso 1.00 1 c R . .
H(2) H -0.1248 0.1526 0.4306 0.063 Uiso 1.00 1 c R . .
H(3) H -0.0396 0.0646 0.4658 0.063 Uiso 1.00 1 c R . .
H(4) H 0.2612 0.0028 0.4551 0.057 Uiso 1.00 1 c R . .
H(5) H 0.4044 0.0416 0.4058 0.057 Uiso 1.00 1 c R . .
H(6) H 0.3399 0.0872 0.5264 0.057 Uiso 1.00 1 c R . .
H(7) H 0.4613 0.0960 0.2059 0.064 Uiso 1.00 1 c R . .
H(8) H 0.3745 0.1187 0.0449 0.064 Uiso 1.00 1 c R . .
H(9) H 0.4406 0.1915 0.1566 0.064 Uiso 1.00 1 c R . .
H(10) H 0.1848 0.2887 0.0118 0.064 Uiso 1.00 1 c R . .
H(11) H 0.1125 0.2137 -0.0925 0.064 Uiso 1.00 1 c R . .
H(12) H 0.0018 0.2776 -0.0386 0.064 Uiso 1.00 1 c R . .
H(13) H -0.1610 0.2777 0.2526 0.057 Uiso 1.00 1 c R . .
H(14) H -0.1809 0.2679 0.0844 0.057 Uiso 1.00 1 c R . .
H(15) H -0.2494 0.1984 0.1704 0.057 Uiso 1.00 1 c R . .
H(16) H -0.3828 0.1285 -0.0711 0.069 Uiso 1.00 1 c R . .
H(17) H -0.4212 0.0957 -0.2323 0.069 Uiso 1.00 1 c R . .
H(18) H -0.3877 0.0304 -0.1030 0.069 Uiso 1.00 1 c R . .

loop_
_atom_site_aniso_label
_atom_site_aniso_U_11
_atom_site_aniso_U_22
_atom_site_aniso_U_33
_atom_site_aniso_U_12
_atom_site_aniso_U_13
_atom_site_aniso_U_23
Ru(1) 0.0257 0.0367 0.0285 0.0018 0.0082 0.0012
Se(1) 0.0407 0.0422 0.0345 0.0084 0.0032 0.0029
Cl(1) 0.0415 0.0670 0.0410 -0.0128 0.0176 -0.0038
C(4) 0.0368 0.0413 0.0376 -0.0047 0.0132 0.0015
C(10) 0.0486 0.0440 0.0504 0.0057 0.0107 0.0003
C(2) 0.0303 0.0406 0.0334 -0.0031 0.0033 -0.0053
C(5) 0.0417 0.0297 0.0382 0.0008 0.0080 0.0027
C(1) 0.0315 0.0464 0.0367 -0.0051 0.0155 -0.0041
C(7) 0.0574 0.0489 0.0352 -0.0020 0.0013 -0.0007
C(9) 0.0530 0.0503 0.0556 -0.0034 0.0215 0.0119
C(8) 0.0402 0.0612 0.0582 -0.0032 0.0157 -0.0061
C(11) 0.0302 0.0814 0.0599 0.0179 -0.0095 -0.0192
C(3) 0.0217 0.0605 0.0313 -0.0062 0.0027 -0.0068
C(6) 0.0647 0.0546 0.0375 -0.0024 0.0280 -0.0057

loop_
_geom_bond_atom_site_label_1
_geom_bond_atom_site_label_2
_geom_bond_distance
_geom_bond_publ_flag
_geom_bond_site_symmetry_1
_geom_bond_site_symmetry_2
Ru(1) Ru(1) 2.9156 ? . 55503
Ru(1) Se(1) 2.4313 ? . .
Ru(1) Se(1) 2.4334 ? . 55503
Ru(1) Cl(1) 2.4486 ? . .
Ru(1) C(4) 2.2035 ? . .
Ru(1) C(2) 2.2473 ? . .
Ru(1) C(5) 2.1935 ? . .
Ru(1) C(1) 2.2162 ? . .
Ru(1) C(3) 2.2267 ? . .
Se(1) Ru(1) 2.4334 ? . 55503
Se(1) C(11) 1.9818 ? . .
C(4) C(5) 1.4351 ? . .
C(4) C(9) 1.4838 ? . .
C(4) C(3) 1.4057 ? . .
C(10) C(5) 1.5069 ? . .
C(2) C(1) 1.3946 ? . .
C(2) C(7) 1.4724 ? . .
C(2) C(3) 1.4787 ? . .
C(5) C(1) 1.4453 ? . .
C(1) C(6) 1.5037 ? . .
C(8) C(3) 1.4950 ? . .
C(10) H(13) 0.9500 ? . .
C(10) H(14) 0.9500 ? . .
C(10) H(15) 0.9500 ? . .
C(7) H(4) 0.9499 ? . .
C(7) H(5) 0.9500 ? . .
C(7) H(6) 0.9500 ? . .
C(9) H(10) 0.9500 ? . .
C(9) H(11) 0.9499 ? . .
C(9) H(12) 0.9501 ? . .
C(8) H(7) 0.9500 ? . .
C(8) H(8) 0.9500 ? . .
C(8) H(9) 0.9500 ? . .
C(11) H(16) 0.9500 ? . .
C(11) H(17) 0.9500 ? . .
C(11) H(18) 0.9500 ? . .
C(6) H(1) 0.9500 ? . .
C(6) H(2) 0.9500 ? . .
C(6) H(3) 0.9500 ? . .
H(12) C(9) 0.9501 ? . .
